data_7239654
loop_
_publ_author_name
'Arenaza-Corona, Antonino'
'Villamil-Ramos, Ra\'ul'
'Guerrero-\'Alvarez, Jorge'
'H\"opfl, Herbert'
'Barba, Victor'

_publ_section_title
;
 Bis-Dithiocarbamates derived from 1,10-diaza-18-crown-6 as ligand tectons
 for 1D, 2D and 3D supramolecular structure arrangements
;
_journal_issue 6
_journal_name_full CrystEngComm
_journal_page_first 1063
_journal_page_last 1077
_journal_paper_doi 10.1039/C9CE01755K
_journal_volume 22
_journal_year 2020
_chemical_formula_moiety 'C6 H16 N, C7 H12 N O2 S2'
_chemical_formula_sum 'C13 H28 N2 O2 S2'
_chemical_formula_weight 308.49
_space_group_crystal_system triclinic
_space_group_IT_number 2
_space_group_name_Hall '-P 1'
_space_group_name_H-M_alt 'P -1'
_atom_sites_solution_hydrogens mixed
_atom_sites_solution_primary direct
_audit_creation_date 2018-10-30
_audit_creation_method
;
Olex2 1.2
(compiled 2018.05.29 svn.r3508 for OlexSys, GUI svn.r5506)
;
_audit_update_record
;
2019-08-01 deposited with the CCDC.	2019-12-20 downloaded from the CCDC.
;
_cell_angle_alpha 107.997(3)
_cell_angle_beta 97.814(4)
_cell_angle_gamma 112.553(3)
_cell_formula_units_Z 2
_cell_length_a 9.218(2)
_cell_length_b 9.960(2)
_cell_length_c 11.516(2)
_cell_measurement_reflns_used 911
_cell_measurement_temperature 295.15(2)
_cell_measurement_theta_max 20.75
_cell_measurement_theta_min 2.41
_cell_volume 888.8(3)
_computing_cell_refinement 'SAINT v6.02A (Bruker, 2001)'
_computing_data_collection 'Bruker SMART'
_computing_data_reduction 'SAINT v6.02A (Bruker, 2001)'
_computing_molecular_graphics 'Olex2 (Dolomanov et al., 2009)'
_computing_publication_material 'Olex2 (Dolomanov et al., 2009)'
_computing_structure_refinement 'ShelXL (Sheldrick, 2015)'
_computing_structure_solution 'ShelXS-1986 (Sheldrick, 2008)'
_diffrn_ambient_temperature 295.15
_diffrn_measured_fraction_theta_full 1.000
_diffrn_measured_fraction_theta_max 1.000
_diffrn_measurement_device_type 'CCD area detector'
_diffrn_measurement_method 'phi and omega scans'
_diffrn_radiation_monochromator graphite
_diffrn_radiation_type MoK\a
_diffrn_radiation_wavelength 0.71073
_diffrn_reflns_av_R_equivalents 0.0383
_diffrn_reflns_av_unetI/netI 0.0405
_diffrn_reflns_Laue_measured_fraction_full 1.000
_diffrn_reflns_Laue_measured_fraction_max 1.000
_diffrn_reflns_limit_h_max 10
_diffrn_reflns_limit_h_min -10
_diffrn_reflns_limit_k_max 11
_diffrn_reflns_limit_k_min -11
_diffrn_reflns_limit_l_max 12
_diffrn_reflns_limit_l_min -12
_diffrn_reflns_number 7623
_diffrn_reflns_point_group_measured_fraction_full 1.000
_diffrn_reflns_point_group_measured_fraction_max 1.000
_diffrn_reflns_theta_full 23.498
_diffrn_reflns_theta_max 23.498
_diffrn_reflns_theta_min 1.943
_exptl_absorpt_coefficient_mu 0.300
_exptl_absorpt_correction_type none
_exptl_crystal_colour 'clear light white'
_exptl_crystal_colour_lustre clear
_exptl_crystal_colour_modifier light
_exptl_crystal_colour_primary white
_exptl_crystal_density_diffrn 1.153
_exptl_crystal_density_method 'not measured'
_exptl_crystal_description prism
_exptl_crystal_F_000 336
_exptl_crystal_size_max 0.28
_exptl_crystal_size_mid 0.24
_exptl_crystal_size_min 0.2
_refine_diff_density_max 0.454
_refine_diff_density_min -0.194
_refine_diff_density_rms 0.048
_refine_ls_extinction_method none
_refine_ls_goodness_of_fit_ref 1.056
_refine_ls_hydrogen_treatment mixed
_refine_ls_matrix_type full
_refine_ls_number_parameters 179
_refine_ls_number_reflns 2628
_refine_ls_number_restraints 0
_refine_ls_restrained_S_all 1.056
_refine_ls_R_factor_all 0.0657
_refine_ls_R_factor_gt 0.0561
_refine_ls_shift/su_max 0.000
_refine_ls_shift/su_mean 0.000
_refine_ls_structure_factor_coef Fsqd
_refine_ls_weighting_details 'w=1/[\s^2^(Fo^2^)+(0.0638P)^2^+0.6642P] where P=(Fo^2^+2Fc^2^)/3'
_refine_ls_weighting_scheme calc
_refine_ls_wR_factor_gt 0.1394
_refine_ls_wR_factor_ref 0.1453
_reflns_Friedel_coverage 0.000
_reflns_number_gt 2238
_reflns_number_total 2628
_reflns_threshold_expression 'I > 2\s(I)'
_cod_data_source_file c9ce01755k2.cif
_cod_data_source_block 48vbarbm
_cod_depositor_comments
;Adding full bibliography for 7239651--7239656.cif.

 Adding full bibliography for 7239651--7239656.cif.
;
_cod_database_code 7239654
_shelx_shelxl_version_number 2014/7
_shelx_space_group_comment
;
The symmetry employed for this shelxl refinement is uniquely defined
by the following loop, which should always be used as a source of
symmetry information in preference to the above space-group names.
They are only intended as comments.
;
_olex2_refinement_description
;
1. Fixed Uiso
 At 1.2 times of:
  All C(H,H) groups
 At 1.5 times of:
  All C(H,H,H) groups
2.a Secondary CH2 refined with riding coordinates:
 C2(H2A,H2B), C3(H3A,H3B), C4(H4A,H4B), C5(H5A,H5B), C6(H6A,H6B), C7(H7A,H7B),
 C8(H8A,H8B), C10(H10A,H10B), C12(H12A,H12B)
2.b Idealised Me refined as rotating group:
 C9(H9A,H9B,H9C), C11(H11A,H11B,H11C), C13(H13A,H13B,H13C)
;
_olex2_submission_special_instructions 'No special instructions were received'

loop_
_space_group_symop_operation_xyz
'x, y, z'
'-x, -y, -z'

loop_
_atom_site_label
_atom_site_type_symbol
_atom_site_fract_x
_atom_site_fract_y
_atom_site_fract_z
_atom_site_U_iso_or_equiv
_atom_site_adp_type
_atom_site_occupancy
_atom_site_site_symmetry_order
_atom_site_calc_flag
_atom_site_refinement_flags_posn
H2 H 0.184(4) 0.859(4) 0.497(4) 0.075(11) Uiso 1 1 d .
S1 S 0.93061(12) 0.57964(10) 0.25364(8) 0.0562(3) Uani 1 1 d .
S2 S 1.20031(12) 0.90573(11) 0.33001(8) 0.0633(3) Uani 1 1 d .
O1 O 0.7101(2) 0.7120(3) -0.0604(2) 0.0544(6) Uani 1 1 d .
O2 O 1.3080(3) 0.9944(2) -0.0075(2) 0.0470(6) Uani 1 1 d .
N1 N 0.9989(3) 0.7277(3) 0.0970(2) 0.0385(6) Uani 1 1 d .
N2 N 0.1814(4) 0.8469(4) 0.5832(3) 0.0702(9) Uani 1 1 d .
C1 C 1.0387(4) 0.7349(4) 0.2167(3) 0.0430(7) Uani 1 1 d .
C2 C 0.8675(4) 0.5863(3) -0.0072(3) 0.0416(7) Uani 1 1 d .
H2A H 0.8582 0.4937 0.0088 0.050 Uiso 1 1 calc R
H2B H 0.8967 0.5773 -0.0861 0.050 Uiso 1 1 calc R
C3 C 0.7050(4) 0.5883(4) -0.0231(3) 0.0486(8) Uani 1 1 d .
H3A H 0.6208 0.4878 -0.0872 0.058 Uiso 1 1 calc R
H3B H 0.6773 0.6030 0.0568 0.058 Uiso 1 1 calc R
C4 C 0.5628(4) 0.7262(4) -0.0698(4) 0.0519(9) Uani 1 1 d .
H4A H 0.5360 0.7396 0.0103 0.062 Uiso 1 1 calc R
H4B H 0.4735 0.6312 -0.1361 0.062 Uiso 1 1 calc R
C5 C 1.4150(4) 1.1346(4) 0.1008(3) 0.0475(8) Uani 1 1 d .
H5A H 1.5204 1.1353 0.1250 0.057 Uiso 1 1 calc R
H5B H 1.3691 1.1389 0.1720 0.057 Uiso 1 1 calc R
C6 C 1.2319(4) 0.8616(4) 0.0237(3) 0.0453(8) Uani 1 1 d .
H6A H 1.3086 0.8661 0.0930 0.054 Uiso 1 1 calc R
H6B H 1.2003 0.7648 -0.0496 0.054 Uiso 1 1 calc R
C7 C 1.0819(4) 0.8614(3) 0.0627(3) 0.0412(7) Uani 1 1 d .
H7A H 1.1143 0.9593 0.1350 0.049 Uiso 1 1 calc R
H7B H 1.0059 0.8570 -0.0071 0.049 Uiso 1 1 calc R
C8 C 0.3192(7) 0.9913(6) 0.6773(4) 0.1023(16) Uani 1 1 d .
H8A H 0.4205 0.9977 0.6585 0.123 Uiso 1 1 calc R
H8B H 0.3256 0.9890 0.7614 0.123 Uiso 1 1 calc R
C9 C 0.2994(9) 1.1393(6) 0.6765(5) 0.133(3) Uani 1 1 d .
H9A H 0.2994 1.1448 0.5948 0.200 Uiso 1 1 calc GR
H9B H 0.3888 1.2330 0.7416 0.200 Uiso 1 1 calc GR
H9C H 0.1976 1.1315 0.6928 0.200 Uiso 1 1 calc GR
C10 C 0.2162(6) 0.7034(5) 0.5758(5) 0.0900(14) Uani 1 1 d .
H10A H 0.2404 0.7044 0.6608 0.108 Uiso 1 1 calc R
H10B H 0.1177 0.6063 0.5232 0.108 Uiso 1 1 calc R
C11 C 0.3503(7) 0.7028(7) 0.5243(6) 0.1166(19) Uani 1 1 d .
H11A H 0.3281 0.7030 0.4405 0.175 Uiso 1 1 calc GR
H11B H 0.3623 0.6098 0.5196 0.175 Uiso 1 1 calc GR
H11C H 0.4499 0.7953 0.5787 0.175 Uiso 1 1 calc GR
C12 C 0.0106(6) 0.8080(6) 0.5913(4) 0.0844(13) Uani 1 1 d .
H12A H -0.0133 0.8935 0.5874 0.101 Uiso 1 1 calc R
H12B H -0.0648 0.7133 0.5171 0.101 Uiso 1 1 calc R
C13 C -0.0210(7) 0.7824(6) 0.7066(5) 0.1027(16) Uani 1 1 d .
H13A H -0.0116 0.6895 0.7061 0.154 Uiso 1 1 calc GR
H13B H -0.1296 0.7686 0.7078 0.154 Uiso 1 1 calc GR
H13C H 0.0577 0.8725 0.7810 0.154 Uiso 1 1 calc GR

loop_
_atom_site_aniso_label
_atom_site_aniso_U_11
_atom_site_aniso_U_22
_atom_site_aniso_U_33
_atom_site_aniso_U_23
_atom_site_aniso_U_13
_atom_site_aniso_U_12
S1 0.0691(6) 0.0488(5) 0.0509(5) 0.0268(4) 0.0227(4) 0.0194(4)
S2 0.0623(6) 0.0565(6) 0.0445(5) 0.0182(4) 0.0046(4) 0.0058(5)
O1 0.0371(12) 0.0520(13) 0.0845(17) 0.0406(13) 0.0171(11) 0.0198(11)
O2 0.0491(13) 0.0445(12) 0.0484(13) 0.0250(11) 0.0162(10) 0.0162(10)
N1 0.0367(14) 0.0370(14) 0.0412(14) 0.0170(11) 0.0115(11) 0.0148(11)
N2 0.065(2) 0.086(2) 0.0533(19) 0.0355(18) 0.0117(16) 0.0236(18)
C1 0.0445(18) 0.0451(18) 0.0426(18) 0.0175(15) 0.0165(14) 0.0217(15)
C2 0.0452(18) 0.0365(16) 0.0433(17) 0.0169(14) 0.0111(14) 0.0183(14)
C3 0.0420(18) 0.0395(17) 0.058(2) 0.0193(16) 0.0103(15) 0.0131(15)
C4 0.0355(18) 0.0493(19) 0.070(2) 0.0295(17) 0.0113(16) 0.0155(15)
C5 0.0365(17) 0.0482(19) 0.058(2) 0.0250(17) 0.0086(15) 0.0177(15)
C6 0.0467(18) 0.0426(18) 0.0538(19) 0.0239(15) 0.0191(15) 0.0219(15)
C7 0.0411(17) 0.0393(17) 0.0453(17) 0.0206(14) 0.0106(14) 0.0177(14)
C8 0.099(4) 0.120(4) 0.065(3) 0.030(3) 0.009(3) 0.037(3)
C9 0.217(7) 0.104(4) 0.067(3) -0.005(3) -0.007(4) 0.108(5)
C10 0.096(4) 0.083(3) 0.098(3) 0.049(3) 0.013(3) 0.041(3)
C11 0.105(4) 0.109(4) 0.138(5) 0.039(4) 0.026(4) 0.061(4)
C12 0.098(3) 0.109(4) 0.063(3) 0.037(3) 0.025(2) 0.060(3)
C13 0.125(4) 0.119(4) 0.093(4) 0.052(3) 0.056(3) 0.067(4)

loop_
_atom_type_symbol
_atom_type_description
_atom_type_scat_dispersion_real
_atom_type_scat_dispersion_imag
_atom_type_scat_source
C C 0.0033 0.0016 'International Tables Vol C Tables 4.2.6.8 and 6.1.1.4'
H H 0.0000 0.0000 'International Tables Vol C Tables 4.2.6.8 and 6.1.1.4'
N N 0.0061 0.0033 'International Tables Vol C Tables 4.2.6.8 and 6.1.1.4'
O O 0.0106 0.0060 'International Tables Vol C Tables 4.2.6.8 and 6.1.1.4'
S S 0.1246 0.1234 'International Tables Vol C Tables 4.2.6.8 and 6.1.1.4'

loop_
_geom_angle_atom_site_label_1
_geom_angle_atom_site_label_2
_geom_angle_atom_site_label_3
_geom_angle
_geom_angle_site_symmetry_3
C4 O1 C3 113.0(2) .
C5 O2 C6 113.1(2) .
C1 N1 C2 122.3(2) .
C1 N1 C7 122.4(2) .
C7 N1 C2 115.3(2) .
C8 N2 C10 108.9(4) .
C8 N2 C12 120.2(4) .
C12 N2 C10 109.2(3) .
S1 C1 S2 121.52(18) .
N1 C1 S1 120.5(2) .
N1 C1 S2 117.9(2) .
N1 C2 C3 113.1(2) .
O1 C3 C2 110.1(2) .
O1 C4 C5 108.6(2) 2_775
O2 C5 C4 109.2(3) 2_775
O2 C6 C7 109.8(2) .
N1 C7 C6 112.3(2) .
N2 C8 C9 110.7(4) .
C11 C10 N2 113.9(4) .
C13 C12 N2 115.2(4) .

loop_
_geom_bond_atom_site_label_1
_geom_bond_atom_site_label_2
_geom_bond_distance
_geom_bond_site_symmetry_2
S1 C1 1.704(3) .
S2 C1 1.724(3) .
O1 C3 1.412(4) .
O1 C4 1.411(4) .
O2 C5 1.418(4) .
O2 C6 1.422(3) .
N1 C1 1.350(4) .
N1 C2 1.463(4) .
N1 C7 1.463(4) .
N2 C8 1.455(6) .
N2 C10 1.561(5) .
N2 C12 1.494(5) .
C2 C3 1.493(4) .
C4 C5 1.483(4) 2_775
C5 C4 1.483(4) 2_775
C6 C7 1.510(4) .
C8 C9 1.556(7) .
C10 C11 1.443(7) .
C12 C13 1.473(6) .
